data_7109198
loop_
_publ_author_name
'Agnes Kozma'
'Jekaterina Petuskova'
'Christian W. Lehmann'
'Manuel Alcarazo'

_publ_section_title
;
 Synthesis, structure and reactivity of cyclopropenyl-1-ylidene stabilized
 S(II), Se(II) and Te(II) mono- and dications
;
_journal_name_full Chem.Commun.
_journal_page_first 4145
_journal_paper_doi 10.1039/c2cc36225b
_journal_volume 49
_journal_year 2013
_chemical_absolute_configuration rmad
_chemical_compound_source 'dichloromethane, pentane'
_chemical_formula_moiety 'C30 H56 N4 S, 0.5(C2 F6 O6 S2), C F3 O3 S'
_chemical_formula_sum 'C32 H56 F6 N4 O6 S3'
_chemical_formula_weight 802.99
_chemical_name_systematic
;
?
;
_space_group_crystal_system orthorhombic
_space_group_IT_number 19
_space_group_name_Hall 'P 2ac 2ab'
_space_group_name_H-M_alt 'P 21 21 21'
_symmetry_cell_setting orthorhombic
_symmetry_Int_Tables_number 19
_symmetry_space_group_name_Hall 'P 2ac 2ab'
_symmetry_space_group_name_H-M 'P 21 21 21'
_atom_sites_solution_hydrogens geom
_atom_sites_solution_primary direct
_atom_sites_solution_secondary difmap
_audit_block_code AVM-AB-992-03
_audit_creation_date 2011-07-15
_audit_creation_method
;
Olex2 1.1
(compiled 2011.02.15 svn.r1672, GUI svn.r3494)
;
_cell_angle_alpha 90.00
_cell_angle_beta 90.00
_cell_angle_gamma 90.00
_cell_formula_units_Z 4
_cell_length_a 10.1055(15)
_cell_length_b 16.1466(18)
_cell_length_c 25.670(3)
_cell_measurement_reflns_used 125549
_cell_measurement_temperature 150
_cell_measurement_theta_max 33.0996
_cell_measurement_theta_min 2.6454
_cell_volume 4188.6(9)
_computing_cell_refinement 'DENZO (Bruker AXS, 2006)'
_computing_data_collection 'DATCOL (Bruker AXS, 2006)'
_computing_data_reduction 'DENZO (Bruker AXS, 2006)'
_computing_molecular_graphics 'DIAMOND (Crystal Impact GbR, 2005)'
_computing_publication_material
;
O. V. Dolomanov, L. J. Bourhis, R. J. Gildea, J. A. K. Howard and H. Puschmann,
OLEX2: a complete structure solution, refinement and analysis program.
J. Appl. Cryst. (2009). 42, 339-341.
;
_computing_structure_refinement 'SHELXL-97 (Sheldrick, 2008)'
_computing_structure_solution 'SHELXS-97 (Sheldrick, 2008)'
_diffrn_ambient_temperature 150
_diffrn_detector_area_resol_mean 18.02
_diffrn_measured_fraction_theta_full 0.998
_diffrn_measured_fraction_theta_max 0.998
_diffrn_measurement_device_type 'Bruker AXS Enraf-Nonius KappaCCD'
_diffrn_measurement_method 'CCD \f- and \w-scans'
_diffrn_radiation_monochromator graphite
_diffrn_radiation_source '0.2 x 2mm^2^ focus rotating anode'
_diffrn_radiation_type MoK\a
_diffrn_radiation_wavelength 0.71073
_diffrn_reflns_av_R_equivalents 0.0386
_diffrn_reflns_av_unetI/netI 0.0280
_diffrn_reflns_limit_h_max 15
_diffrn_reflns_limit_h_min -15
_diffrn_reflns_limit_k_max 24
_diffrn_reflns_limit_k_min -24
_diffrn_reflns_limit_l_max 39
_diffrn_reflns_limit_l_min -39
_diffrn_reflns_number 114197
_diffrn_reflns_theta_full 27.50
_diffrn_reflns_theta_max 33.09
_diffrn_reflns_theta_min 2.64
_diffrn_standards_number 0
_exptl_absorpt_coefficient_mu 0.247
_exptl_absorpt_correction_T_max 0.96020
_exptl_absorpt_correction_T_min 0.93577
_exptl_absorpt_correction_type gaussian
_exptl_absorpt_process_details 'SADABS (Bruker AXS, 2008)'
_exptl_crystal_colour colourless
_exptl_crystal_density_diffrn 1.273
_exptl_crystal_description block
_exptl_crystal_F_000 1704
_exptl_crystal_size_max 0.299
_exptl_crystal_size_mid 0.244
_exptl_crystal_size_min 0.170
_refine_diff_density_max 0.929
_refine_diff_density_min -0.729
_refine_diff_density_rms 0.065
_refine_ls_abs_structure_details 'Flack H D (1983), Acta Cryst. A39, 876-881'
_refine_ls_abs_structure_Flack 0.05(5)
_refine_ls_extinction_method none
_refine_ls_goodness_of_fit_ref 1.080
_refine_ls_hydrogen_treatment constr
_refine_ls_matrix_type full
_refine_ls_number_parameters 468
_refine_ls_number_reflns 15887
_refine_ls_number_restraints 0
_refine_ls_restrained_S_all 1.080
_refine_ls_R_factor_all 0.0697
_refine_ls_R_factor_gt 0.0557
_refine_ls_shift/su_max 0.001
_refine_ls_shift/su_mean 0.000
_refine_ls_structure_factor_coef Fsqd
_refine_ls_weighting_details 'calc w=1/[\s^2^(Fo^2^)+(0.0524P)^2^+3.1867P] where P=(Fo^2^+2Fc^2^)/3'
_refine_ls_weighting_scheme calc
_refine_ls_wR_factor_gt 0.1273
_refine_ls_wR_factor_ref 0.1369
_reflns_number_gt 13682
_reflns_number_total 15887
_reflns_threshold_expression >2sigma(I)
_cod_data_source_file c2cc36225b.txt
_cod_data_source_block 7461sadabs
_cod_depositor_comments
;
The following automatic conversions were performed:

'_symmetry_cell_setting' tag value 'orthrhombic' was replaced with
'orthorhombic' value as specified in the replacement file
'/home/robertas/cod-tools/perl-scripts/inputs/replacement_values.lst'.

Automatic conversion script
Id: cif_fix_values 3143 2015-03-26 13:38:13Z robertas 
;
_cod_original_sg_symbol_Hall 'p 2ac 2ab'
_cod_database_code 7109198

loop_
_space_group_symop_id
_space_group_symop_operation_xyz
1 'x, y, z'
2 '-x+1/2, -y, z+1/2'
3 'x+1/2, -y+1/2, -z'
4 '-x, y+1/2, -z+1/2'

loop_
_atom_site_label
_atom_site_type_symbol
_atom_site_fract_x
_atom_site_fract_y
_atom_site_fract_z
_atom_site_U_iso_or_equiv
_atom_site_adp_type
_atom_site_occupancy
_atom_site_symmetry_multiplicity
_atom_site_calc_flag
_atom_site_refinement_flags
_atom_site_disorder_assembly
_atom_site_disorder_group
S1 S 0.35524(5) 0.62567(3) 0.434575(17) 0.01926(8) Uani 1 1 d . . .
S2 S 0.49634(5) 0.24924(4) 0.67785(2) 0.02801(10) Uani 1 1 d . . .
S3A S 0.11535(13) 0.58975(8) 0.56097(5) 0.0245(3) Uiso 0.50 1 d P A 1
S3B S 0.09684(12) 0.57515(8) 0.55496(5) 0.0209(3) Uiso 0.50 1 d P B 2
F1 F 0.6285(2) 0.12671(12) 0.72019(9) 0.0661(6) Uani 1 1 d . . .
F2 F 0.5762(2) 0.22353(14) 0.77383(6) 0.0562(5) Uani 1 1 d . . .
F3 F 0.73345(16) 0.24036(15) 0.71877(8) 0.0583(5) Uani 1 1 d . . .
F4A F 0.0372(4) 0.6264(2) 0.65555(14) 0.0441(8) Uiso 0.50 1 d P A 1
F4B F -0.0043(3) 0.60571(19) 0.64823(12) 0.0330(6) Uiso 0.50 1 d P B 2
F5A F 0.1460(5) 0.7122(3) 0.6145(2) 0.0736(12) Uiso 0.50 1 d P A 1
F5B F 0.1850(6) 0.6744(4) 0.6378(2) 0.0850(15) Uiso 0.50 1 d P B 2
F6A F -0.0545(4) 0.6941(2) 0.59064(14) 0.0448(7) Uiso 0.50 1 d P A 1
F6B F 0.0069(5) 0.7185(3) 0.60231(19) 0.0684(11) Uiso 0.50 1 d P B 2
O1 O 0.3775(2) 0.20355(14) 0.68935(11) 0.0572(6) Uani 1 1 d . . .
O2 O 0.4889(2) 0.33520(11) 0.69154(8) 0.0406(4) Uani 1 1 d . . .
O3 O 0.5579(2) 0.23197(16) 0.62879(8) 0.0579(7) Uani 1 1 d . . .
O4A O 0.2223(4) 0.5404(2) 0.58279(13) 0.0273(7) Uiso 0.50 1 d P A 1
O4B O 0.1893(4) 0.5215(2) 0.57597(13) 0.0254(7) Uiso 0.50 1 d P B 2
O5A O 0.1719(4) 0.6445(2) 0.52263(15) 0.0352(8) Uiso 0.50 1 d P A 1
O5B O 0.1334(3) 0.6268(2) 0.51242(13) 0.0269(6) Uiso 0.50 1 d P B 2
O6A O -0.0238(7) 0.5567(4) 0.5433(3) 0.0690(16) Uiso 0.50 1 d P A 1
O6B O -0.0116(6) 0.5261(3) 0.5526(2) 0.0544(12) Uiso 0.50 1 d P B 2
N1 N 0.37037(15) 0.61879(10) 0.28253(6) 0.0177(3) Uani 1 1 d . . .
N2 N 0.65545(16) 0.52237(10) 0.35510(6) 0.0192(3) Uani 1 1 d . . .
N3 N 0.53209(16) 0.55813(9) 0.56606(6) 0.0200(3) Uani 1 1 d . . .
N4 N 0.34809(16) 0.39656(9) 0.49369(6) 0.0181(3) Uani 1 1 d . . .
C1 C 0.43809(17) 0.59691(11) 0.37859(6) 0.0152(3) Uani 1 1 d . . .
C2 C 0.43441(16) 0.59722(10) 0.32479(7) 0.0153(3) Uani 1 1 d . . .
C3 C 0.54262(17) 0.56190(10) 0.35223(6) 0.0154(3) Uani 1 1 d . . .
C4 C 0.23820(18) 0.65912(12) 0.28830(7) 0.0195(3) Uani 1 1 d . . .
H4 H 0.2059 0.6718 0.2532 0.023 Uiso 1 1 calc R . .
C5 C 0.1391(2) 0.60010(16) 0.31318(10) 0.0346(5) Uani 1 1 d . . .
H5A H 0.1343 0.5501 0.2930 0.052 Uiso 1 1 calc R . .
H5B H 0.0535 0.6258 0.3142 0.052 Uiso 1 1 calc R . .
H5C H 0.1670 0.5871 0.3480 0.052 Uiso 1 1 calc R . .
C6 C 0.2489(2) 0.74055(14) 0.31761(8) 0.0281(4) Uani 1 1 d . . .
H6A H 0.2694 0.7298 0.3535 0.042 Uiso 1 1 calc R . .
H6B H 0.1662 0.7697 0.3154 0.042 Uiso 1 1 calc R . .
H6C H 0.3177 0.7737 0.3025 0.042 Uiso 1 1 calc R . .
C7 C 0.4216(2) 0.60382(15) 0.22936(7) 0.0267(4) Uani 1 1 d . . .
H7 H 0.5063 0.5748 0.2327 0.032 Uiso 1 1 calc R . .
C8 C 0.4478(3) 0.68579(19) 0.20177(10) 0.0404(6) Uani 1 1 d . . .
H8A H 0.3656 0.7143 0.1963 0.061 Uiso 1 1 calc R . .
H8B H 0.4892 0.6753 0.1688 0.061 Uiso 1 1 calc R . .
H8C H 0.5051 0.7194 0.2228 0.061 Uiso 1 1 calc R . .
C9 C 0.3282(3) 0.54823(17) 0.19886(10) 0.0415(6) Uani 1 1 d . . .
H9A H 0.3150 0.4974 0.2176 0.062 Uiso 1 1 calc R . .
H9B H 0.3659 0.5364 0.1653 0.062 Uiso 1 1 calc R . .
H9C H 0.2448 0.5758 0.1944 0.062 Uiso 1 1 calc R . .
C10 C 0.7252(2) 0.49233(18) 0.30773(9) 0.0358(6) Uani 1 1 d . . .
H10 H 0.8047 0.4631 0.3195 0.043 Uiso 1 1 calc R . .
C11 C 0.7712(3) 0.5649(3) 0.27461(11) 0.0533(9) Uani 1 1 d . . .
H11A H 0.6962 0.5978 0.2647 0.080 Uiso 1 1 calc R . .
H11B H 0.8147 0.5444 0.2439 0.080 Uiso 1 1 calc R . .
H11C H 0.8318 0.5983 0.2943 0.080 Uiso 1 1 calc R . .
C12 C 0.6402(4) 0.4297(2) 0.27883(12) 0.0558(9) Uani 1 1 d . . .
H12A H 0.6247 0.3826 0.3008 0.084 Uiso 1 1 calc R . .
H12B H 0.6851 0.4123 0.2477 0.084 Uiso 1 1 calc R . .
H12C H 0.5572 0.4547 0.2697 0.084 Uiso 1 1 calc R . .
C13 C 0.71955(19) 0.51394(13) 0.40723(7) 0.0216(3) Uani 1 1 d . . .
H13 H 0.6602 0.5391 0.4329 0.026 Uiso 1 1 calc R . .
C14 C 0.8489(2) 0.56129(17) 0.40893(10) 0.0341(5) Uani 1 1 d . . .
H14A H 0.9097 0.5378 0.3842 0.051 Uiso 1 1 calc R . .
H14B H 0.8860 0.5577 0.4433 0.051 Uiso 1 1 calc R . .
H14C H 0.8331 0.6183 0.4003 0.051 Uiso 1 1 calc R . .
C15 C 0.7364(3) 0.42302(16) 0.42200(11) 0.0412(6) Uani 1 1 d . . .
H15A H 0.6520 0.3958 0.4207 0.062 Uiso 1 1 calc R . .
H15B H 0.7718 0.4192 0.4566 0.062 Uiso 1 1 calc R . .
H15C H 0.7959 0.3969 0.3979 0.062 Uiso 1 1 calc R . .
C16 C 0.40902(18) 0.55008(11) 0.47751(6) 0.0160(3) Uani 1 1 d . . .
C17 C 0.46558(17) 0.53397(11) 0.52541(6) 0.0159(3) Uani 1 1 d . . .
C18 C 0.39376(17) 0.47162(11) 0.49774(6) 0.0151(3) Uani 1 1 d . . .
C19 C 0.5893(2) 0.64351(12) 0.56703(8) 0.0246(4) Uani 1 1 d . . .
H19 H 0.6453 0.6475 0.5981 0.030 Uiso 1 1 calc R . .
C20 C 0.4821(3) 0.70842(14) 0.57211(11) 0.0395(6) Uani 1 1 d . . .
H20A H 0.4220 0.7039 0.5433 0.059 Uiso 1 1 calc R . .
H20B H 0.5215 0.7625 0.5722 0.059 Uiso 1 1 calc R . .
H20C H 0.4347 0.7001 0.6041 0.059 Uiso 1 1 calc R . .
C21 C 0.6779(3) 0.65801(15) 0.51985(9) 0.0319(5) Uani 1 1 d . . .
H21A H 0.7441 0.6154 0.5182 0.048 Uiso 1 1 calc R . .
H21B H 0.7201 0.7110 0.5229 0.048 Uiso 1 1 calc R . .
H21C H 0.6254 0.6567 0.4887 0.048 Uiso 1 1 calc R . .
C22 C 0.5507(2) 0.50141(13) 0.61142(7) 0.0235(4) Uani 1 1 d . . .
H22 H 0.4941 0.4530 0.6055 0.028 Uiso 1 1 calc R . .
C23 C 0.6920(3) 0.4704(2) 0.61401(12) 0.0498(8) Uani 1 1 d . . .
H23A H 0.7174 0.4487 0.5806 0.075 Uiso 1 1 calc R . .
H23B H 0.6985 0.4275 0.6398 0.075 Uiso 1 1 calc R . .
H23C H 0.7496 0.5153 0.6233 0.075 Uiso 1 1 calc R . .
C24 C 0.5035(3) 0.54208(15) 0.66135(8) 0.0347(5) Uani 1 1 d . . .
H24A H 0.5606 0.5876 0.6698 0.052 Uiso 1 1 calc R . .
H24B H 0.5051 0.5023 0.6892 0.052 Uiso 1 1 calc R . .
H24C H 0.4148 0.5620 0.6567 0.052 Uiso 1 1 calc R . .
C25 C 0.37505(19) 0.33323(11) 0.53452(8) 0.0209(3) Uani 1 1 d . . .
H25 H 0.4445 0.3553 0.5573 0.025 Uiso 1 1 calc R . .
C26 C 0.4274(3) 0.25386(17) 0.51031(11) 0.0434(6) Uani 1 1 d . . .
H26A H 0.3589 0.2283 0.4900 0.065 Uiso 1 1 calc R . .
H26B H 0.4550 0.2166 0.5374 0.065 Uiso 1 1 calc R . .
H26C H 0.5014 0.2665 0.4883 0.065 Uiso 1 1 calc R . .
C27 C 0.2537(2) 0.31927(16) 0.56764(10) 0.0346(5) Uani 1 1 d . . .
H27A H 0.2284 0.3704 0.5839 0.052 Uiso 1 1 calc R . .
H27B H 0.2730 0.2788 0.5940 0.052 Uiso 1 1 calc R . .
H27C H 0.1826 0.2997 0.5461 0.052 Uiso 1 1 calc R . .
C28 C 0.26157(19) 0.37538(12) 0.44825(7) 0.0218(3) Uani 1 1 d . . .
H28 H 0.2290 0.3189 0.4538 0.026 Uiso 1 1 calc R . .
C29 C 0.1412(2) 0.43181(14) 0.44532(10) 0.0310(4) Uani 1 1 d . . .
H29A H 0.0923 0.4283 0.4773 0.047 Uiso 1 1 calc R . .
H29B H 0.0858 0.4149 0.4169 0.047 Uiso 1 1 calc R . .
H29C H 0.1696 0.4879 0.4399 0.047 Uiso 1 1 calc R . .
C30 C 0.3418(3) 0.37467(17) 0.39803(8) 0.0337(5) Uani 1 1 d . . .
H30A H 0.3768 0.4290 0.3917 0.051 Uiso 1 1 calc R . .
H30B H 0.2859 0.3587 0.3695 0.051 Uiso 1 1 calc R . .
H30C H 0.4134 0.3359 0.4012 0.051 Uiso 1 1 calc R . .
C31 C 0.6144(3) 0.20776(16) 0.72502(10) 0.0345(5) Uani 1 1 d . . .
C32A C 0.0869(7) 0.6590(4) 0.6167(3) 0.0423(13) Uiso 0.50 1 d P B 2
C32B C 0.0501(5) 0.6487(3) 0.60643(19) 0.0266(9) Uiso 0.50 1 d P A 1

loop_
_atom_site_aniso_label
_atom_site_aniso_U_11
_atom_site_aniso_U_22
_atom_site_aniso_U_33
_atom_site_aniso_U_23
_atom_site_aniso_U_13
_atom_site_aniso_U_12
S1 0.02370(19) 0.01935(17) 0.01472(16) 0.00395(14) 0.00373(15) 0.00825(16)
S2 0.0275(2) 0.0277(2) 0.0288(2) -0.00447(19) 0.00208(19) 0.0064(2)
F1 0.0847(15) 0.0421(9) 0.0715(13) 0.0115(9) 0.0051(11) 0.0322(10)
F2 0.0596(11) 0.0815(14) 0.0275(7) 0.0061(8) 0.0092(7) 0.0210(10)
F3 0.0265(7) 0.0907(15) 0.0576(11) -0.0042(11) -0.0014(7) 0.0015(9)
O1 0.0350(10) 0.0462(12) 0.0904(18) -0.0034(12) -0.0045(11) -0.0100(9)
O2 0.0475(11) 0.0256(7) 0.0486(10) 0.0028(7) 0.0150(9) 0.0095(8)
O3 0.0640(14) 0.0817(17) 0.0279(9) -0.0083(10) 0.0025(9) 0.0396(13)
N1 0.0169(6) 0.0220(7) 0.0142(6) -0.0010(5) -0.0031(5) 0.0050(5)
N2 0.0173(7) 0.0232(7) 0.0170(6) 0.0010(5) -0.0010(5) 0.0088(6)
N3 0.0264(7) 0.0177(6) 0.0159(6) 0.0008(5) -0.0046(6) -0.0037(5)
N4 0.0186(7) 0.0161(6) 0.0197(6) 0.0012(5) -0.0044(5) -0.0030(5)
C1 0.0150(7) 0.0169(7) 0.0138(6) 0.0013(5) -0.0008(5) 0.0019(6)
C2 0.0148(7) 0.0162(7) 0.0147(7) -0.0002(5) -0.0014(5) 0.0020(5)
C3 0.0153(7) 0.0164(7) 0.0146(7) 0.0024(5) -0.0013(5) 0.0013(5)
C4 0.0151(7) 0.0245(8) 0.0188(8) -0.0007(6) -0.0048(6) 0.0050(6)
C5 0.0199(9) 0.0434(12) 0.0404(12) 0.0082(10) -0.0049(8) -0.0036(9)
C6 0.0316(10) 0.0269(9) 0.0257(9) -0.0039(8) -0.0075(8) 0.0126(8)
C7 0.0273(9) 0.0392(11) 0.0135(7) -0.0022(7) -0.0014(6) 0.0133(8)
C8 0.0365(12) 0.0581(16) 0.0266(11) 0.0125(11) 0.0054(9) 0.0037(12)
C9 0.0567(16) 0.0416(13) 0.0262(10) -0.0161(9) -0.0150(11) 0.0145(12)
C10 0.0290(11) 0.0551(15) 0.0233(9) -0.0072(9) -0.0003(8) 0.0248(11)
C11 0.0286(12) 0.103(3) 0.0279(11) 0.0153(14) 0.0111(9) 0.0060(15)
C12 0.074(2) 0.0465(15) 0.0473(15) -0.0257(13) -0.0200(15) 0.0304(16)
C13 0.0180(8) 0.0279(9) 0.0190(8) 0.0028(7) -0.0028(6) 0.0063(7)
C14 0.0220(9) 0.0463(13) 0.0341(11) 0.0035(9) -0.0083(8) -0.0009(9)
C15 0.0374(13) 0.0363(12) 0.0498(15) 0.0195(11) -0.0102(11) 0.0075(10)
C16 0.0190(7) 0.0158(7) 0.0131(6) 0.0016(5) -0.0001(6) 0.0000(6)
C17 0.0169(7) 0.0163(7) 0.0145(7) 0.0005(5) -0.0004(5) -0.0015(6)
C18 0.0146(7) 0.0166(7) 0.0141(6) 0.0010(5) -0.0004(5) 0.0000(5)
C19 0.0333(10) 0.0191(8) 0.0214(8) -0.0044(6) -0.0037(8) -0.0083(7)
C20 0.0528(15) 0.0223(9) 0.0436(13) -0.0070(9) 0.0054(12) 0.0007(10)
C21 0.0373(12) 0.0283(10) 0.0302(10) -0.0026(8) 0.0029(9) -0.0141(9)
C22 0.0301(9) 0.0239(8) 0.0167(7) 0.0041(6) -0.0056(7) -0.0029(7)
C23 0.0431(15) 0.0649(19) 0.0414(14) 0.0227(14) 0.0023(12) 0.0189(14)
C24 0.0517(14) 0.0342(11) 0.0183(8) 0.0023(8) -0.0010(9) -0.0060(11)
C25 0.0229(8) 0.0148(7) 0.0251(8) 0.0032(6) -0.0046(7) -0.0008(6)
C26 0.0626(18) 0.0269(10) 0.0409(13) 0.0067(10) 0.0087(12) 0.0200(12)
C27 0.0347(11) 0.0390(12) 0.0300(11) 0.0125(9) 0.0073(9) 0.0016(9)
C28 0.0194(8) 0.0216(8) 0.0245(8) -0.0008(7) -0.0055(6) -0.0055(7)
C29 0.0216(9) 0.0286(9) 0.0429(12) 0.0021(8) -0.0127(9) -0.0016(8)
C30 0.0363(11) 0.0420(12) 0.0227(9) -0.0081(9) -0.0011(8) -0.0118(10)
C31 0.0329(11) 0.0388(12) 0.0317(11) 0.0026(9) 0.0062(9) 0.0102(9)

loop_
_atom_type_symbol
_atom_type_description
_atom_type_scat_dispersion_real
_atom_type_scat_dispersion_imag
_atom_type_scat_source
C C 0.0033 0.0016 'International Tables Vol C Tables 4.2.6.8 and 6.1.1.4'
H H 0.0000 0.0000 'International Tables Vol C Tables 4.2.6.8 and 6.1.1.4'
N N 0.0061 0.0033 'International Tables Vol C Tables 4.2.6.8 and 6.1.1.4'
O O 0.0106 0.0060 'International Tables Vol C Tables 4.2.6.8 and 6.1.1.4'
F F 0.0171 0.0103 'International Tables Vol C Tables 4.2.6.8 and 6.1.1.4'
S S 0.1246 0.1234 'International Tables Vol C Tables 4.2.6.8 and 6.1.1.4'

loop_
_exptl_crystal_face_index_h
_exptl_crystal_face_index_k
_exptl_crystal_face_index_l
_exptl_crystal_face_perp_dist
-1.00 0.00 0.00 0.1320
1.00 0.00 0.00 0.1120
0.00 1.00 2.00 0.1700
0.00 -1.00 -2.00 0.1290
0.00 1.00 -3.00 0.0800
0.00 -1.00 2.00 0.0900
0.00 1.00 0.00 0.1310
-4.00 -5.00 -10.00 0.1420

loop_
_geom_angle_atom_site_label_1
_geom_angle_atom_site_label_2
_geom_angle_atom_site_label_3
_geom_angle
C1 S1 C16 100.83(8)
O1 S2 C31 102.75(14)
O2 S2 O1 113.73(13)
O2 S2 C31 103.09(13)
O3 S2 O1 116.27(16)
O3 S2 O2 115.26(14)
O3 S2 C31 103.18(12)
O4A S3A O6A 126.2(3)
O4A S3A C32B 110.0(2)
O5A S3A O4A 107.7(2)
O5A S3A O6A 111.5(3)
O5A S3A C32B 106.8(2)
O6A S3A C32B 92.4(3)
O4B S3B O5B 119.4(2)
O4B S3B C32A 98.2(3)
O5B S3B C32A 102.4(2)
O6B S3B O4B 101.4(3)
O6B S3B O5B 121.2(3)
O6B S3B C32A 112.1(3)
C2 N1 C4 118.39(14)
C2 N1 C7 123.19(15)
C7 N1 C4 118.41(14)
C3 N2 C10 121.73(16)
C3 N2 C13 118.23(15)
C10 N2 C13 119.85(15)
C17 N3 C19 119.32(15)
C17 N3 C22 120.42(15)
C22 N3 C19 120.25(15)
C18 N4 C25 121.24(15)
C18 N4 C28 118.82(15)
C25 N4 C28 119.87(14)
C2 C1 S1 144.87(14)
C3 C1 S1 153.12(14)
C3 C1 C2 62.01(12)
N1 C2 C1 147.34(16)
N1 C2 C3 153.84(17)
C1 C2 C3 58.80(12)
N2 C3 C1 147.29(17)
N2 C3 C2 153.45(17)
C1 C3 C2 59.19(12)
N1 C4 C5 110.91(16)
N1 C4 C6 111.30(15)
C6 C4 C5 112.38(18)
N1 C7 C8 110.34(18)
N1 C7 C9 110.76(19)
C9 C7 C8 112.42(19)
N2 C10 C11 110.5(2)
N2 C10 C12 110.4(2)
C12 C10 C11 114.4(2)
N2 C13 C14 110.75(17)
N2 C13 C15 111.02(18)
C14 C13 C15 112.47(18)
C17 C16 S1 146.04(14)
C18 C16 S1 148.50(15)
C18 C16 C17 62.45(12)
N3 C17 C16 150.64(17)
N3 C17 C18 150.66(17)
C16 C17 C18 58.68(12)
N4 C18 C16 150.03(16)
N4 C18 C17 151.10(16)
C16 C18 C17 58.87(12)
N3 C19 C20 111.28(18)
N3 C19 C21 110.83(16)
C20 C19 C21 112.50(19)
N3 C22 C23 110.84(18)
N3 C22 C24 110.71(17)
C23 C22 C24 113.7(2)
N4 C25 C26 110.79(17)
N4 C25 C27 110.51(16)
C27 C25 C26 112.8(2)
N4 C28 C29 111.62(16)
N4 C28 C30 110.49(16)
C29 C28 C30 112.85(19)
F1 C31 S2 111.8(2)
F1 C31 F2 107.9(2)
F1 C31 F3 106.5(2)
F2 C31 S2 111.30(17)
F3 C31 S2 111.56(18)
F3 C31 F2 107.5(2)
F4B C32A S3B 93.8(4)
F5B C32A S3B 117.0(5)
F5B C32A F4B 113.5(6)
F5B C32A F6B 120.3(7)
F6B C32A S3B 106.9(5)
F6B C32A F4B 101.2(5)
F4A C32B S3A 124.1(4)
F4A C32B F5A 97.2(4)
F4A C32B F6A 111.0(4)
F5A C32B S3A 104.2(4)
F6A C32B S3A 114.6(4)
F6A C32B F5A 100.7(4)

loop_
_geom_bond_atom_site_label_1
_geom_bond_atom_site_label_2
_geom_bond_distance
S1 C1 1.7269(17)
S1 C16 1.7321(17)
S2 O1 1.440(2)
S2 O2 1.4338(19)
S2 O3 1.432(2)
S2 C31 1.827(3)
S3A O4A 1.455(4)
S3A O5A 1.440(4)
S3A O6A 1.571(7)
S3A C32B 1.644(5)
S3B O4B 1.384(4)
S3B O5B 1.423(3)
S3B O6B 1.353(6)
S3B C32A 2.088(7)
F1 C31 1.322(3)
F2 C31 1.336(3)
F3 C31 1.323(3)
F4A C32B 1.317(6)
F4B C32A 1.499(8)
F5A C32B 1.426(7)
F5B C32A 1.156(9)
F6A C32B 1.349(6)
F6B C32A 1.310(8)
N1 C2 1.310(2)
N1 C4 1.493(2)
N1 C7 1.480(2)
N2 C3 1.309(2)
N2 C10 1.487(3)
N2 C13 1.493(2)
N3 C17 1.301(2)
N3 C19 1.495(2)
N3 C22 1.493(2)
N4 C18 1.301(2)
N4 C25 1.489(2)
N4 C28 1.497(2)
C1 C2 1.382(2)
C1 C3 1.376(2)
C2 C3 1.420(2)
C4 C5 1.523(3)
C4 C6 1.519(3)
C7 C8 1.524(4)
C7 C9 1.520(3)
C10 C11 1.521(4)
C10 C12 1.520(4)
C13 C14 1.515(3)
C13 C15 1.526(3)
C16 C17 1.381(2)
C16 C18 1.378(2)
C17 C18 1.430(2)
C19 C20 1.513(3)
C19 C21 1.524(3)
C22 C23 1.515(4)
C22 C24 1.517(3)
C25 C26 1.519(3)
C25 C27 1.509(3)
C28 C29 1.522(3)
C28 C30 1.523(3)
